data_1511844
loop_
_publ_author_name
'Harinantenaina, Liva'
'Bowman, Jessica D.'
'Brodie, Peggy J.'
'Slebodnick, Carla'
'Callmander, Martin W.'
'Rakotobe, Etienne'
'Randrianaivo, Richard'
'Rasamison, Vincent E.'
'Gorka, Alexander'
'Roepe, Paul D.'
'Cassera, Maria B.'
'Kingston, David G. I.'

_publ_section_title
;
 Antiproliferative and antiplasmodial dimeric phloroglucinols from
 Mallotus oppositifolius from the Madagascar Dry Forest (1).
;
_journal_issue 3
_journal_name_full 'Journal of natural products'
_journal_page_first 388
_journal_page_last 393
_journal_paper_doi 10.1021/np300750q
_journal_volume 76
_journal_year 2013
_chemical_formula_moiety 'C25 H30 O8'
_chemical_formula_sum 'C25 H30 O8'
_chemical_formula_weight 458.49
_chemical_name_systematic
;
 ? 
;
_space_group_crystal_system monoclinic
_space_group_IT_number 14
_space_group_name_Hall '-P 2ybc'
_space_group_name_H-M_alt 'P 1 21/c 1'
_symmetry_space_group_name_Hall '-P 2ybc'
_symmetry_space_group_name_H-M 'P 1 21/c 1'
_atom_sites_solution_hydrogens geom
_atom_sites_solution_primary direct
_atom_sites_solution_secondary difmap
_audit_creation_date 2012-02-08
_audit_creation_method
;
  Olex2 1.1
  (compiled Feb 15 2011 20:38:53, GUI svn.r3494)
;
_cell_angle_alpha 90.00
_cell_angle_beta 110.4761(10)
_cell_angle_gamma 90.00
_cell_formula_units_Z 4
_cell_length_a 12.88614(12)
_cell_length_b 12.34409(7)
_cell_length_c 14.84644(13)
_cell_measurement_reflns_used 25622
_cell_measurement_temperature 100.05(10)
_cell_measurement_theta_max 76.1432
_cell_measurement_theta_min 3.1748
_cell_volume 2212.38(3)
_computing_cell_refinement
;
CrysAlisPro, Agilent Technologies,
Version 1.171.35.19 (release 27-10-2011 CrysAlis171 .NET)
(compiled Oct 27 2011,15:02:11)
;
_computing_data_collection
;
CrysAlisPro, Agilent Technologies,
Version 1.171.35.19 (release 27-10-2011 CrysAlis171 .NET)
(compiled Oct 27 2011,15:02:11)
;
_computing_data_reduction
;
CrysAlisPro, Agilent Technologies,
Version 1.171.35.19 (release 27-10-2011 CrysAlis171 .NET)
(compiled Oct 27 2011,15:02:11)
;
_computing_molecular_graphics
;
O. V. Dolomanov, L. J. Bourhis, R. J. Gildea, J. A. K. Howard and H. Puschmann,
OLEX2: a complete structure solution, refinement and analysis program.
J. Appl. Cryst. (2009). 42, 339-341.
;
_computing_publication_material
;
O. V. Dolomanov, L. J. Bourhis, R. J. Gildea, J. A. K. Howard and H. Puschmann,
OLEX2: a complete structure solution, refinement and analysis program.
J. Appl. Cryst. (2009). 42, 339-341.
;
_computing_structure_refinement 'SHELXL-97 (Sheldrick, 1997)'
_computing_structure_solution 'A short history of SHELX (Sheldrick, 2007)'
_diffrn_ambient_temperature 100.05(10)
_diffrn_detector CCD
_diffrn_detector_area_resol_mean 10.4372
_diffrn_detector_type 'Oxford Diffraction Atlas'
_diffrn_measured_fraction_theta_full 0.994
_diffrn_measured_fraction_theta_max 0.994
_diffrn_measurement_details
;
  1 omega  -71.00   32.00   1.0000    1.5000
omega____ theta____ kappa____ phi______ frames
    -      -41.6052   57.0000   90.0000 103

  2 omega  -71.00   32.00   1.0000    1.5000
omega____ theta____ kappa____ phi______ frames
    -      -41.6052   57.0000 -150.0000 103

  3 omega -124.00  -80.00   1.0000    1.5000
omega____ theta____ kappa____ phi______ frames
    -      -41.6052  -99.0000 -150.0000 44

  4 omega -114.00  -79.00   1.0000    1.5000
omega____ theta____ kappa____ phi______ frames
    -      -41.6052  -99.0000  120.0000 35

  5 omega -116.00  -79.00   1.0000    1.5000
omega____ theta____ kappa____ phi______ frames
    -      -41.6052  -99.0000    0.0000 37

  6 omega    8.00   84.00   1.0000    1.5000
omega____ theta____ kappa____ phi______ frames
    -       41.6052  -99.0000  -60.0000 76

  7 omega   38.00   98.00   1.0000    5.0000
omega____ theta____ kappa____ phi______ frames
    -      113.0000  -45.0000  120.0000 60

  8 omega   82.00  143.00   1.0000    5.0000
omega____ theta____ kappa____ phi______ frames
    -      113.0000  -61.0000  -60.0000 61

  9 omega   39.00   79.00   1.0000    5.0000
omega____ theta____ kappa____ phi______ frames
    -      113.0000  -30.0000  -30.0000 40

 10 omega   43.00   90.00   1.0000    5.0000
omega____ theta____ kappa____ phi______ frames
    -      113.0000  -45.0000 -150.0000 47

 11 omega   37.00   63.00   1.0000    5.0000
omega____ theta____ kappa____ phi______ frames
    -      113.0000 -117.0000 -163.0000 26

 12 omega   54.00   85.00   1.0000    5.0000
omega____ theta____ kappa____ phi______ frames
    -      113.0000  -45.0000  -60.0000 31

 13 omega   70.00   96.00   1.0000    5.0000
omega____ theta____ kappa____ phi______ frames
    -      113.0000  178.0000  150.0000 26

 14 omega  122.00  148.00   1.0000    5.0000
omega____ theta____ kappa____ phi______ frames
    -      113.0000  178.0000  150.0000 26

 15 omega   35.00  113.00   1.0000    5.0000
omega____ theta____ kappa____ phi______ frames
    -      113.0000 -111.0000  120.0000 78

 16 omega   32.00  109.00   1.0000    5.0000
omega____ theta____ kappa____ phi______ frames
    -      113.0000  -94.0000 -120.0000 77

 17 omega  109.00  147.00   1.0000    5.0000
omega____ theta____ kappa____ phi______ frames
    -      113.0000  -77.0000 -180.0000 38

 18 omega   62.00   96.00   1.0000    5.0000
omega____ theta____ kappa____ phi______ frames
    -      113.0000  -77.0000 -180.0000 34

 19 omega   35.00   92.00   1.0000    5.0000
omega____ theta____ kappa____ phi______ frames
    -      113.0000 -111.0000  150.0000 57

 20 omega  148.00  174.00   1.0000    5.0000
omega____ theta____ kappa____ phi______ frames
    -      113.0000  111.0000  -90.0000 26

 21 omega   75.00  116.00   1.0000    5.0000
omega____ theta____ kappa____ phi______ frames
    -      113.0000 -111.0000    0.0000 41

 22 omega   40.00   76.00   1.0000    5.0000
omega____ theta____ kappa____ phi______ frames
    -      113.0000  -61.0000  -60.0000 36

 23 omega  109.00  140.00   1.0000    5.0000
omega____ theta____ kappa____ phi______ frames
    -      113.0000  111.0000  -90.0000 31

 24 omega   82.00  176.00   1.0000    5.0000
omega____ theta____ kappa____ phi______ frames
    -      113.0000   30.0000  -90.0000 94

 25 omega   70.00  111.00   1.0000    5.0000
omega____ theta____ kappa____ phi______ frames
    -      113.0000 -117.0000 -163.0000 41

 26 omega   27.00  176.00   1.0000    5.0000
omega____ theta____ kappa____ phi______ frames
    -      113.0000    0.0000 -150.0000 149

 27 omega -116.00  -12.00   1.0000    1.5000
omega____ theta____ kappa____ phi______ frames
    -      -41.6052  -57.0000  -30.0000 104

 28 omega -120.00   -8.00   1.0000    1.5000
omega____ theta____ kappa____ phi______ frames
    -      -41.6052  -77.0000 -120.0000 112

 29 omega -120.00   -8.00   1.0000    1.5000
omega____ theta____ kappa____ phi______ frames
    -      -41.6052  -77.0000   60.0000 112

 30 omega -116.00  -12.00   1.0000    1.5000
omega____ theta____ kappa____ phi______ frames
    -      -41.6052  -57.0000  120.0000 104

 31 omega   70.00  121.00   1.0000    1.5000
omega____ theta____ kappa____ phi______ frames
    -       41.6052  162.0000   74.0000 51

 32 omega -140.00  -28.00   1.0000    5.0000
omega____ theta____ kappa____ phi______ frames
    -      -61.5000  -77.0000   90.0000 112

 33 omega -140.00  -28.00   1.0000    5.0000
omega____ theta____ kappa____ phi______ frames
    -      -61.5000  -77.0000 -180.0000 112

 34 omega -140.00  -28.00   1.0000    5.0000
omega____ theta____ kappa____ phi______ frames
    -      -61.5000  -77.0000  -30.0000 112

 35 omega   82.00  178.00   1.0000    5.0000
omega____ theta____ kappa____ phi______ frames
    -      113.0000   30.0000  -30.0000 96

 36 omega   83.00  178.00   1.0000    5.0000
omega____ theta____ kappa____ phi______ frames
    -      113.0000   61.0000  -90.0000 95

 37 omega   82.00  178.00   1.0000    5.0000
omega____ theta____ kappa____ phi______ frames
    -      113.0000   30.0000   30.0000 96

 38 omega   79.00  178.00   1.0000    5.0000
omega____ theta____ kappa____ phi______ frames
    -      113.0000   77.0000   30.0000 99

 39 omega   82.00  178.00   1.0000    5.0000
omega____ theta____ kappa____ phi______ frames
    -      113.0000   30.0000 -120.0000 96

 40 omega   83.00  178.00   1.0000    5.0000
omega____ theta____ kappa____ phi______ frames
    -      113.0000   61.0000  150.0000 95

 41 omega   83.00  141.00   1.0000    5.0000
omega____ theta____ kappa____ phi______ frames
    -      113.0000   61.0000  120.0000 58

 42 omega   83.00  178.00   1.0000    5.0000
omega____ theta____ kappa____ phi______ frames
    -      113.0000   61.0000   90.0000 95
;
_diffrn_measurement_device '\k-geometry diffractometer'
_diffrn_measurement_device_type 'SuperNova, Dual, Cu at zero, Atlas'
_diffrn_measurement_method 'phi and omega scans'
_diffrn_orient_matrix_UB_11 -0.0066529000
_diffrn_orient_matrix_UB_12 0.0609300000
_diffrn_orient_matrix_UB_13 -0.0923590000
_diffrn_orient_matrix_UB_21 -0.0253160000
_diffrn_orient_matrix_UB_22 -0.1073084000
_diffrn_orient_matrix_UB_23 -0.0565486000
_diffrn_orient_matrix_UB_31 -0.1249341000
_diffrn_orient_matrix_UB_32 0.0185398000
_diffrn_orient_matrix_UB_33 -0.0232252000
_diffrn_radiation_monochromator mirrors
_diffrn_radiation_probe x-ray
_diffrn_radiation_type CuK\a
_diffrn_radiation_wavelength 1.54178
_diffrn_reflns_av_R_equivalents 0.0168
_diffrn_reflns_av_unetI/netI 0.0073
_diffrn_reflns_limit_h_max 13
_diffrn_reflns_limit_h_min -16
_diffrn_reflns_limit_k_max 15
_diffrn_reflns_limit_k_min -15
_diffrn_reflns_limit_l_max 18
_diffrn_reflns_limit_l_min -18
_diffrn_reflns_number 37837
_diffrn_reflns_theta_full 76.34
_diffrn_reflns_theta_max 76.34
_diffrn_reflns_theta_min 3.66
_diffrn_source 'Nova Micro-focus X-ray Source (Cu)'
_diffrn_source_target Cu
_diffrn_source_type 'Nova Micro-focus X-ray Source (Cu)'
_exptl_absorpt_coefficient_mu 0.850
_exptl_absorpt_correction_T_max 1.266
_exptl_absorpt_correction_T_min 0.877
_exptl_absorpt_correction_type gaussian
_exptl_absorpt_process_details
;
CrysAlisPro, Agilent Technologies,
Version 1.171.35.19 (release 27-10-2011 CrysAlis171 .NET)
(compiled Oct 27 2011,15:02:11)
Numerical absorption correction based on gaussian integration over
            a multifaceted crystal model
;
_exptl_crystal_colour colorless
_exptl_crystal_density_diffrn 1.377
_exptl_crystal_density_method 'not measured'
_exptl_crystal_description prism
_exptl_crystal_F_000 976
_exptl_crystal_size_max 0.4149
_exptl_crystal_size_mid 0.1458
_exptl_crystal_size_min 0.1287
_refine_diff_density_max 0.279
_refine_diff_density_min -0.199
_refine_diff_density_rms 0.041
_refine_ls_extinction_method none
_refine_ls_goodness_of_fit_ref 1.034
_refine_ls_hydrogen_treatment mixed
_refine_ls_matrix_type full
_refine_ls_number_parameters 317
_refine_ls_number_reflns 4619
_refine_ls_number_restraints 0
_refine_ls_restrained_S_all 1.034
_refine_ls_R_factor_all 0.0374
_refine_ls_R_factor_gt 0.0367
_refine_ls_shift/su_max 0.001
_refine_ls_shift/su_mean 0.000
_refine_ls_structure_factor_coef Fsqd
_refine_ls_weighting_details 'calc w=1/[\s^2^(Fo^2^)+(0.0508P)^2^+0.9601P] where P=(Fo^2^+2Fc^2^)/3'
_refine_ls_weighting_scheme calc
_refine_ls_wR_factor_gt 0.0973
_refine_ls_wR_factor_ref 0.0979
_reflns_number_gt 4489
_reflns_number_total 4619
_reflns_threshold_expression >2sigma(I)
_cod_data_source_file np300750q_si_002.cif
_cod_data_source_block cs1833
_cod_database_code 1511844
_chemical_oxdiff_formula 'C21 H24 O8'
_chemical_oxdiff_usercomment 'Liva/Kingston (LH-215-235-3)'

loop_
_space_group_symop_id
_space_group_symop_operation_xyz
1 'x, y, z'
2 '-x, y+1/2, -z+1/2'
3 '-x, -y, -z'
4 'x, -y-1/2, z-1/2'

loop_
_atom_site_label
_atom_site_type_symbol
_atom_site_fract_x
_atom_site_fract_y
_atom_site_fract_z
_atom_site_U_iso_or_equiv
_atom_site_adp_type
_atom_site_occupancy
_atom_site_symmetry_multiplicity
_atom_site_calc_flag
_atom_site_refinement_flags
O1 O 0.74974(6) 1.01219(7) 0.68903(6) 0.02401(18) Uani 1 1 d .
O2 O 0.45173(8) 0.79324(8) 0.69710(7) 0.0313(2) Uani 1 1 d .
H2 H 0.4008(15) 0.7485(16) 0.6559(13) 0.047 Uiso 1 1 d .
O3 O 0.35475(8) 0.67564(9) 0.55318(8) 0.0404(3) Uani 1 1 d .
O4 O 0.53800(7) 0.81336(7) 0.41031(6) 0.02448(18) Uani 1 1 d .
H4 H 0.5859(14) 0.8402(14) 0.3867(12) 0.037 Uiso 1 1 d .
O5 O 0.68373(6) 0.86046(7) 0.32204(6) 0.02297(18) Uani 1 1 d .
O6 O 1.06257(7) 0.76174(7) 0.42978(7) 0.0288(2) Uani 1 1 d .
H6 H 1.1204(15) 0.7686(15) 0.4849(13) 0.043 Uiso 1 1 d .
O7 O 1.18136(7) 0.80408(8) 0.59972(7) 0.0333(2) Uani 1 1 d .
O8 O 0.92063(7) 0.95971(7) 0.63741(6) 0.02518(19) Uani 1 1 d .
H8 H 0.8622(15) 0.9825(14) 0.6437(12) 0.038 Uiso 1 1 d .
C1 C 0.66054(9) 0.94517(9) 0.64308(8) 0.0209(2) Uani 1 1 d .
C2 C 0.60025(9) 0.90176(10) 0.69589(8) 0.0233(2) Uani 1 1 d .
C3 C 0.51457(9) 0.83061(10) 0.64779(9) 0.0238(2) Uani 1 1 d .
C4 C 0.49732(9) 0.79474(9) 0.55263(8) 0.0219(2) Uani 1 1 d .
C5 C 0.56128(9) 0.84351(9) 0.50300(8) 0.0206(2) Uani 1 1 d .
C6 C 0.64176(9) 0.92125(9) 0.54645(8) 0.0200(2) Uani 1 1 d .
C7 C 0.70432(9) 0.97911(9) 0.49069(8) 0.0209(2) Uani 1 1 d .
H7A H 0.7334 1.0481 0.5239 0.025 Uiso 1 1 calc R
H7B H 0.6509 0.9975 0.4262 0.025 Uiso 1 1 calc R
C8 C 0.80033(9) 0.91727(9) 0.47764(8) 0.0200(2) Uani 1 1 d .
C9 C 0.79013(9) 0.86626(9) 0.39097(8) 0.0208(2) Uani 1 1 d .
C10 C 0.87654(10) 0.81527(9) 0.37224(8) 0.0224(2) Uani 1 1 d .
C11 C 0.97928(10) 0.81277(9) 0.44780(9) 0.0232(2) Uani 1 1 d .
C12 C 0.99460(9) 0.85818(9) 0.53934(8) 0.0219(2) Uani 1 1 d .
C13 C 0.90329(9) 0.91191(9) 0.55162(8) 0.0205(2) Uani 1 1 d .
C14 C 0.72628(12) 1.11888(11) 0.71611(12) 0.0407(3) Uani 1 1 d .
H14A H 0.7574 1.1262 0.7862 0.061 Uiso 1 1 calc R
H14B H 0.6459 1.1298 0.6941 0.061 Uiso 1 1 calc R
H14C H 0.7595 1.1733 0.6864 0.061 Uiso 1 1 calc R
C15 C 0.62984(11) 0.92342(11) 0.80180(9) 0.0307(3) Uani 1 1 d .
H15A H 0.7104 0.9304 0.8320 0.046 Uiso 1 1 calc R
H15B H 0.6040 0.8632 0.8315 0.046 Uiso 1 1 calc R
H15C H 0.5943 0.9907 0.8108 0.046 Uiso 1 1 calc R
C16 C 0.42072(10) 0.70329(10) 0.51382(9) 0.0255(2) Uani 1 1 d .
C17 C 0.42662(11) 0.63401(10) 0.43236(9) 0.0288(3) Uani 1 1 d .
H17A H 0.3807 0.5693 0.4267 0.043 Uiso 1 1 calc R
H17B H 0.5036 0.6122 0.4451 0.043 Uiso 1 1 calc R
H17C H 0.3994 0.6753 0.3723 0.043 Uiso 1 1 calc R
C18 C 0.65828(10) 0.94078(10) 0.24698(8) 0.0271(3) Uani 1 1 d .
H18A H 0.6573 1.0127 0.2745 0.041 Uiso 1 1 calc R
H18B H 0.5855 0.9253 0.1986 0.041 Uiso 1 1 calc R
H18C H 0.7148 0.9389 0.2167 0.041 Uiso 1 1 calc R
C19 C 0.86582(10) 0.76542(10) 0.27595(8) 0.0248(2) Uani 1 1 d .
H19A H 0.8985 0.6919 0.2861 0.030 Uiso 1 1 calc R
H19B H 0.7865 0.7588 0.2358 0.030 Uiso 1 1 calc R
C20 C 0.92429(10) 0.83471(9) 0.22453(9) 0.0240(2) Uani 1 1 d .
H20 H 0.9986 0.8536 0.2611 0.029 Uiso 1 1 calc R
C21 C 0.88608(10) 0.87307(10) 0.13496(9) 0.0249(2) Uani 1 1 d .
C22 C 0.77243(11) 0.85229(11) 0.06249(9) 0.0303(3) Uani 1 1 d .
H22A H 0.7791 0.8130 0.0074 0.046 Uiso 1 1 calc R
H22B H 0.7348 0.9215 0.0406 0.046 Uiso 1 1 calc R
H22C H 0.7294 0.8089 0.0922 0.046 Uiso 1 1 calc R
C23 C 0.95770(12) 0.94355(11) 0.09803(10) 0.0335(3) Uani 1 1 d .
H23A H 1.0298 0.9543 0.1490 0.050 Uiso 1 1 calc R
H23B H 0.9216 1.0139 0.0783 0.050 Uiso 1 1 calc R
H23C H 0.9684 0.9084 0.0427 0.050 Uiso 1 1 calc R
C24 C 1.10269(9) 0.84519(9) 0.61743(9) 0.0245(2) Uani 1 1 d .
C25 C 1.12203(10) 0.87615(10) 0.71938(9) 0.0263(3) Uani 1 1 d .
H25A H 1.1978 0.8568 0.7597 0.039 Uiso 1 1 calc R
H25B H 1.0694 0.8375 0.7421 0.039 Uiso 1 1 calc R
H25C H 1.1115 0.9544 0.7232 0.039 Uiso 1 1 calc R

loop_
_atom_site_aniso_label
_atom_site_aniso_U_11
_atom_site_aniso_U_22
_atom_site_aniso_U_33
_atom_site_aniso_U_23
_atom_site_aniso_U_13
_atom_site_aniso_U_12
O1 0.0182(4) 0.0247(4) 0.0282(4) -0.0062(3) 0.0069(3) -0.0010(3)
O2 0.0293(5) 0.0389(5) 0.0325(5) -0.0060(4) 0.0194(4) -0.0078(4)
O3 0.0375(5) 0.0430(6) 0.0526(6) -0.0153(5) 0.0306(5) -0.0173(4)
O4 0.0216(4) 0.0306(4) 0.0219(4) -0.0024(3) 0.0085(3) -0.0061(3)
O5 0.0191(4) 0.0269(4) 0.0222(4) 0.0032(3) 0.0062(3) -0.0025(3)
O6 0.0245(4) 0.0331(5) 0.0316(4) 0.0029(4) 0.0134(4) 0.0082(4)
O7 0.0216(4) 0.0418(5) 0.0369(5) 0.0057(4) 0.0108(4) 0.0096(4)
O8 0.0168(4) 0.0318(4) 0.0261(4) -0.0039(3) 0.0064(3) 0.0012(3)
C1 0.0153(5) 0.0204(5) 0.0255(5) -0.0016(4) 0.0051(4) 0.0026(4)
C2 0.0200(5) 0.0259(6) 0.0249(6) -0.0014(4) 0.0089(4) 0.0039(4)
C3 0.0204(5) 0.0255(6) 0.0288(6) 0.0003(4) 0.0129(5) 0.0023(4)
C4 0.0173(5) 0.0229(5) 0.0265(6) -0.0004(4) 0.0088(4) 0.0013(4)
C5 0.0162(5) 0.0226(5) 0.0223(5) 0.0002(4) 0.0059(4) 0.0029(4)
C6 0.0155(5) 0.0203(5) 0.0240(5) 0.0015(4) 0.0064(4) 0.0031(4)
C7 0.0180(5) 0.0199(5) 0.0237(5) 0.0017(4) 0.0060(4) 0.0009(4)
C8 0.0181(5) 0.0183(5) 0.0247(5) 0.0032(4) 0.0088(4) -0.0005(4)
C9 0.0192(5) 0.0197(5) 0.0232(5) 0.0044(4) 0.0070(4) -0.0022(4)
C10 0.0239(6) 0.0202(5) 0.0252(6) 0.0029(4) 0.0113(5) -0.0011(4)
C11 0.0225(5) 0.0204(5) 0.0300(6) 0.0055(4) 0.0133(5) 0.0027(4)
C12 0.0189(5) 0.0206(5) 0.0266(6) 0.0047(4) 0.0085(4) 0.0005(4)
C13 0.0197(5) 0.0184(5) 0.0239(5) 0.0023(4) 0.0083(4) -0.0017(4)
C14 0.0287(7) 0.0276(7) 0.0619(9) -0.0163(6) 0.0109(6) -0.0007(5)
C15 0.0280(6) 0.0397(7) 0.0269(6) -0.0067(5) 0.0128(5) -0.0015(5)
C16 0.0205(5) 0.0270(6) 0.0304(6) 0.0004(5) 0.0105(5) -0.0013(4)
C17 0.0313(6) 0.0265(6) 0.0301(6) -0.0039(5) 0.0127(5) -0.0079(5)
C18 0.0243(6) 0.0320(6) 0.0234(6) 0.0063(5) 0.0065(5) 0.0005(5)
C19 0.0263(6) 0.0224(5) 0.0283(6) -0.0010(4) 0.0129(5) -0.0015(4)
C20 0.0231(5) 0.0233(5) 0.0279(6) -0.0040(4) 0.0120(5) -0.0021(4)
C21 0.0287(6) 0.0220(5) 0.0272(6) -0.0045(4) 0.0137(5) -0.0016(4)
C22 0.0336(7) 0.0308(6) 0.0259(6) -0.0041(5) 0.0095(5) -0.0009(5)
C23 0.0404(7) 0.0326(7) 0.0330(7) 0.0008(5) 0.0198(6) -0.0045(6)
C24 0.0194(5) 0.0211(5) 0.0329(6) 0.0061(4) 0.0091(5) 0.0008(4)
C25 0.0191(5) 0.0246(6) 0.0306(6) 0.0019(5) 0.0030(5) 0.0008(4)

loop_
_atom_type_symbol
_atom_type_description
_atom_type_scat_dispersion_real
_atom_type_scat_dispersion_imag
_atom_type_scat_source
C C 0.0181 0.0091 'International Tables Vol C Tables 4.2.6.8 and 6.1.1.4'
H H 0.0000 0.0000 'International Tables Vol C Tables 4.2.6.8 and 6.1.1.4'
O O 0.0492 0.0322 'International Tables Vol C Tables 4.2.6.8 and 6.1.1.4'

loop_
_exptl_crystal_face_index_h
_exptl_crystal_face_index_k
_exptl_crystal_face_index_l
_exptl_crystal_face_perp_dist
_exptl_oxdiff_crystal_face_indexfrac_h
_exptl_oxdiff_crystal_face_indexfrac_k
_exptl_oxdiff_crystal_face_indexfrac_l
_exptl_oxdiff_crystal_face_x
_exptl_oxdiff_crystal_face_y
_exptl_oxdiff_crystal_face_z
0 -1 1 0.0647 0.0000 -1.0000 1.0000 -0.1533 0.0508 -0.0418
0 1 -1 0.0647 -0.0000 1.0000 -1.0000 0.1533 -0.0508 0.0418
0 1 1 0.0648 -0.0000 1.0000 1.0000 -0.0314 -0.1639 -0.0047
0 -1 -1 0.0638 0.0000 -1.0000 -1.0000 0.0314 0.1639 0.0047
-1 -1 0 0.1251 -1.0000 -1.0000 -0.0000 -0.0543 0.1326 0.1064
1 1 0 0.1251 1.0000 1.0000 0.0000 0.0543 -0.1326 -0.1064
1 -1 0 0.1220 1.0000 -1.0000 -0.0000 -0.0676 0.0820 -0.1435
-1 1 0 0.1220 -1.0000 1.0000 0.0000 0.0676 -0.0820 0.1435
6 -1 -9 0.1555 6.0000 -1.0000 -9.0000 0.7304 0.4644 -0.5591
6 -1 3 0.1460 6.0000 -1.0000 3.0000 -0.3779 -0.2142 -0.8378

loop_
_geom_angle_atom_site_label_1
_geom_angle_atom_site_label_2
_geom_angle_atom_site_label_3
_geom_angle
C1 O1 C14 117.67(9)
C9 O5 C18 115.53(8)
O1 C1 C2 118.90(10)
O1 C1 C6 116.51(10)
C2 C1 C6 124.49(10)
C1 C2 C3 116.89(10)
C1 C2 C15 122.21(11)
C3 C2 C15 120.77(11)
O2 C3 C2 117.07(11)
O2 C3 C4 121.20(11)
C2 C3 C4 121.66(10)
C3 C4 C16 118.45(10)
C5 C4 C3 117.84(10)
C5 C4 C16 123.53(10)
O4 C5 C4 116.69(10)
O4 C5 C6 121.58(10)
C6 C5 C4 121.70(10)
C1 C6 C7 121.61(10)
C5 C6 C1 116.94(10)
C5 C6 C7 121.44(10)
C6 C7 C8 116.29(9)
C9 C8 C7 121.63(10)
C9 C8 C13 117.41(10)
C13 C8 C7 120.94(10)
O5 C9 C8 116.74(10)
C10 C9 O5 118.70(10)
C10 C9 C8 124.40(10)
C9 C10 C11 116.59(10)
C9 C10 C19 123.86(10)
C11 C10 C19 119.55(10)
O6 C11 C10 116.40(11)
O6 C11 C12 121.37(11)
C10 C11 C12 122.20(10)
C11 C12 C24 119.09(10)
C13 C12 C11 117.69(10)
C13 C12 C24 123.20(11)
O8 C13 C8 121.30(10)
O8 C13 C12 117.08(10)
C8 C13 C12 121.61(11)
O3 C16 C4 120.18(11)
O3 C16 C17 117.36(11)
C4 C16 C17 122.21(10)
C20 C19 C10 110.43(9)
C21 C20 C19 129.00(11)
C20 C21 C22 125.46(11)
C20 C21 C23 120.62(11)
C23 C21 C22 113.93(11)
O7 C24 C12 119.61(11)
O7 C24 C25 117.37(11)
C12 C24 C25 122.99(10)

loop_
_geom_bond_atom_site_label_1
_geom_bond_atom_site_label_2
_geom_bond_distance
O1 C1 1.3865(13)
O1 C14 1.4396(15)
O2 C3 1.3488(14)
O3 C16 1.2363(15)
O4 C5 1.3540(14)
O5 C9 1.3966(13)
O5 C18 1.4411(14)
O6 C11 1.3496(14)
O7 C24 1.2413(15)
O8 C13 1.3496(14)
C1 C2 1.3897(16)
C1 C6 1.4004(16)
C2 C3 1.3960(17)
C2 C15 1.5066(16)
C3 C4 1.4219(16)
C4 C5 1.4175(16)
C4 C16 1.4775(16)
C5 C6 1.3945(16)
C6 C7 1.5205(15)
C7 C8 1.5227(15)
C8 C9 1.3969(16)
C8 C13 1.3970(16)
C9 C10 1.3892(16)
C10 C11 1.4047(17)
C10 C19 1.5177(16)
C11 C12 1.4186(17)
C12 C13 1.4169(16)
C12 C24 1.4766(16)
C16 C17 1.5046(17)
C19 C20 1.5114(16)
C20 C21 1.3330(17)
C21 C22 1.5052(17)
C21 C23 1.5045(17)
C24 C25 1.4950(17)
